data_7708464
loop_
_publ_author_name
'Bae, Dae Young'
'Lee, Gunhee'
'Lee, Eunsung'

_publ_section_title
;
 Reduction of highly bulky triphenolamine molybdenum nitrido and chloride
 complexes
;
_journal_name_full 'Dalton Transactions'
_journal_paper_doi 10.1039/D1DT02375F
_journal_year 2021
_chemical_formula_moiety 'C68 H91 Mo N3 O3, C4 H10 O'
_chemical_formula_sum 'C72 H101 Mo N3 O4'
_chemical_formula_weight 1168.49
_space_group_crystal_system monoclinic
_space_group_IT_number 15
_space_group_name_Hall '-C 2yc'
_space_group_name_H-M_alt 'C 1 2/c 1'
_atom_sites_solution_hydrogens geom
_audit_creation_date 2021-09-10
_audit_creation_method
;
Olex2 1.2
(compiled 2018.05.29 svn.r3508 for OlexSys, GUI svn.r5506)
;
_audit_update_record
;
2021-09-10 deposited with the CCDC.	2021-09-24 downloaded from the CCDC.
;
_cell_angle_alpha 90
_cell_angle_beta 99.22(3)
_cell_angle_gamma 90
_cell_formula_units_Z 8
_cell_length_a 39.948(8)
_cell_length_b 9.4800(19)
_cell_length_c 36.213(7)
_cell_measurement_reflns_used 89521
_cell_measurement_temperature 100
_cell_measurement_theta_max 33.062
_cell_measurement_theta_min 1.058
_cell_volume 13537(5)
_computing_cell_refinement HKL3000
_computing_data_collection 'PAL ADSC Quantum-210 ADX Program'
_computing_data_reduction HKL3000
_computing_molecular_graphics 'Olex2 (Dolomanov et al., 2009)'
_computing_publication_material 'Olex2 (Dolomanov et al., 2009)'
_computing_structure_refinement 'ShelXL (Sheldrick, 2015)'
_computing_structure_solution 'ShelXT (Sheldrick, 2015)'
_diffrn_ambient_temperature 100
_diffrn_measured_fraction_theta_full 0.997
_diffrn_measured_fraction_theta_max 0.848
_diffrn_measurement_device_type 'ADSC Q210 CCD area detector'
_diffrn_measurement_method 'omega scan'
_diffrn_radiation_monochromator 'Si(111) double crystal monochromator'
_diffrn_radiation_type synchrotron
_diffrn_radiation_wavelength 0.660
_diffrn_reflns_av_R_equivalents 0.0968
_diffrn_reflns_av_unetI/netI 0.0708
_diffrn_reflns_Laue_measured_fraction_full 0.997
_diffrn_reflns_Laue_measured_fraction_max 0.848
_diffrn_reflns_limit_h_max 65
_diffrn_reflns_limit_h_min -65
_diffrn_reflns_limit_k_max 15
_diffrn_reflns_limit_k_min -15
_diffrn_reflns_limit_l_max 59
_diffrn_reflns_limit_l_min -59
_diffrn_reflns_number 89521
_diffrn_reflns_point_group_measured_fraction_full 0.997
_diffrn_reflns_point_group_measured_fraction_max 0.848
_diffrn_reflns_theta_full 23.328
_diffrn_reflns_theta_max 33.062
_diffrn_reflns_theta_min 1.058
_diffrn_source 'PLSII 2D bending magnet'
_exptl_absorpt_coefficient_mu 0.188
_exptl_absorpt_correction_type none
_exptl_crystal_colour 'light colourless'
_exptl_crystal_colour_modifier light
_exptl_crystal_colour_primary colourless
_exptl_crystal_density_diffrn 1.147
_exptl_crystal_description block
_exptl_crystal_F_000 5024
_exptl_crystal_size_max 0.05
_exptl_crystal_size_mid 0.03
_exptl_crystal_size_min 0.03
_refine_diff_density_max 1.752
_refine_diff_density_min -1.163
_refine_diff_density_rms 0.123
_refine_ls_extinction_coef 0.00210(16)
_refine_ls_extinction_expression Fc^*^=kFc[1+0.001xFc^2^\l^3^/sin(2\q)]^-1/4^
_refine_ls_extinction_method 'SHELXL-2016/4 (Sheldrick 2016)'
_refine_ls_goodness_of_fit_ref 1.144
_refine_ls_hydrogen_treatment constr
_refine_ls_matrix_type full
_refine_ls_number_parameters 745
_refine_ls_number_reflns 27164
_refine_ls_number_restraints 0
_refine_ls_restrained_S_all 1.144
_refine_ls_R_factor_all 0.0757
_refine_ls_R_factor_gt 0.0655
_refine_ls_shift/su_max 0.004
_refine_ls_shift/su_mean 0.000
_refine_ls_structure_factor_coef Fsqd
_refine_ls_weighting_details 'w=1/[\s^2^(Fo^2^)+(0.1170P)^2^+5.7883P] where P=(Fo^2^+2Fc^2^)/3'
_refine_ls_weighting_scheme calc
_refine_ls_wR_factor_gt 0.1926
_refine_ls_wR_factor_ref 0.2003
_reflns_Friedel_coverage 0.000
_reflns_number_gt 22119
_reflns_number_total 27164
_reflns_threshold_expression 'I > 2\s(I)'
_cod_data_source_file d1dt02375f2.cif
_cod_data_source_block c2c
_cod_database_code 7708464
_shelx_shelxl_version_number 2016/4
_shelx_space_group_comment
;
The symmetry employed for this shelxl refinement is uniquely defined
by the following loop, which should always be used as a source of
symmetry information in preference to the above space-group names.
They are only intended as comments.
;
_olex2_refinement_description
;
1. Fixed Uiso
 At 1.2 times of:
  All C(H) groups, All C(H,H) groups
 At 1.5 times of:
  All C(H,H,H) groups, All O(H) groups
2.a Ternary CH refined with riding coordinates:
 C51(H51), C54(H54), C10(H10), C35(H35), C13(H13), C7(H7), C57(H57), C32(H32),
 C29(H29)
2.b Secondary CH2 refined with riding coordinates:
 C22(H22A,H22B), C66(H66A,H66B), C44(H44A,H44B), C71(H71A,H71B), C70(H70A,H70B)
2.c Aromatic/amide H refined with riding coordinates:
 C19(H19), C63(H63), C18(H18), C17(H17), C2(H2), C46(H46), C24(H24), C39(H39),
 C50(H50), C41(H41), C6(H6), C62(H62), C61(H61), C40(H40), C28(H28)
2.d Idealised Me refined as rotating group:
 C55(H55A,H55B,H55C), C37(H37A,H37B,H37C), C53(H53A,H53B,H53C), C52(H52A,H52B,
 H52C), C11(H11A,H11B,H11C), C9(H9A,H9B,H9C), C15(H15A,H15B,H15C), C8(H8A,H8B,
 H8C), C56(H56A,H56B,H56C), C12(H12A,H12B,H12C), C59(H59A,H59B,H59C), C14(H14A,
 H14B,H14C), C36(H36A,H36B,H36C), C58(H58A,H58B,H58C), C69(H69A,H69B,H69C),
 C72(H72A,H72B,H72C), C30(H30A,H30B,H30C), C31(H31A,H31B,H31C), C67(H67A,H67B,
 H67C), C33(H33A,H33B,H33C), C68(H68A,H68B,H68C), C34(H34A,H34B,H34C)
2.e Idealised tetrahedral OH refined as rotating group:
 O3(H3)
;
_olex2_submission_special_instructions 'No special instructions were received'

loop_
_space_group_symop_operation_xyz
'x, y, z'
'-x, y, -z+1/2'
'x+1/2, y+1/2, z'
'-x+1/2, y+1/2, -z+1/2'
'-x, -y, -z'
'x, -y, z-1/2'
'-x+1/2, -y+1/2, -z'
'x+1/2, -y+1/2, z-1/2'

loop_
_atom_site_label
_atom_site_type_symbol
_atom_site_fract_x
_atom_site_fract_y
_atom_site_fract_z
_atom_site_U_iso_or_equiv
_atom_site_adp_type
_atom_site_occupancy
_atom_site_site_symmetry_order
_atom_site_calc_flag
_atom_site_refinement_flags_posn
_atom_site_refinement_flags_adp
_atom_site_refinement_flags_occupancy
_atom_site_disorder_assembly
_atom_site_disorder_group
Mo1 Mo 0.58969(2) 0.38201(2) 0.69001(2) 0.01508(5) Uani 1 1 d . . . . .
O1 O 0.63538(3) 0.44708(13) 0.71116(3) 0.0160(2) Uani 1 1 d . . . . .
O2 O 0.56120(3) 0.42487(14) 0.64250(3) 0.0179(2) Uani 1 1 d . . . . .
O3 O 0.62759(3) 0.24657(15) 0.55536(3) 0.0195(2) Uani 1 1 d . . . . .
H3 H 0.626403 0.235893 0.532717 0.029 Uiso 1 1 calc GR . . . .
O4 O 0.59828(3) 0.25016(18) 0.48297(4) 0.0285(3) Uani 1 1 d . . . . .
N1 N 0.62125(3) 0.27740(14) 0.64790(3) 0.0125(2) Uani 1 1 d . . . . .
N3 N 0.56838(4) 0.5009(2) 0.72254(5) 0.0283(3) Uani 1 1 d . . . . .
C20 C 0.67548(4) 0.27732(15) 0.69551(4) 0.0128(2) Uani 1 1 d . . . . .
N2 N 0.57985(4) 0.22538(19) 0.70499(4) 0.0249(3) Uani 1 1 d . . . . .
C48 C 0.68415(4) 0.17816(17) 0.51604(4) 0.0153(2) Uani 1 1 d . . . . .
C45 C 0.68637(4) 0.03615(17) 0.44814(4) 0.0153(2) Uani 1 1 d . . . . .
C19 C 0.70933(4) 0.23510(16) 0.69962(4) 0.0153(2) Uani 1 1 d . . . . .
H19 H 0.714912 0.154036 0.687484 0.018 Uiso 1 1 calc R . . . .
C22 C 0.64911(4) 0.19448(15) 0.67018(4) 0.0135(2) Uani 1 1 d . . . . .
H22A H 0.660432 0.141011 0.652960 0.016 Uiso 1 1 calc R . . . .
H22B H 0.639046 0.127141 0.685336 0.016 Uiso 1 1 calc R . . . .
C21 C 0.66729(4) 0.39900(15) 0.71434(4) 0.0126(2) Uani 1 1 d . . . . .
C16 C 0.69308(4) 0.48015(15) 0.73543(4) 0.0136(2) Uani 1 1 d . . . . .
C49 C 0.68659(4) 0.25538(17) 0.48329(4) 0.0158(3) Uani 1 1 d . . . . .
C64 C 0.66406(4) 0.35329(16) 0.60518(4) 0.0142(2) Uani 1 1 d . . . . .
C42 C 0.56723(4) 0.23051(17) 0.60145(4) 0.0150(2) Uani 1 1 d . . . . .
C63 C 0.69663(4) 0.39533(17) 0.62115(5) 0.0174(3) Uani 1 1 d . . . . .
H63 H 0.699738 0.444591 0.643649 0.021 Uiso 1 1 calc R . . . .
C3 C 0.68026(4) 0.73818(16) 0.72832(4) 0.0157(2) Uani 1 1 d . . . . .
C43 C 0.54927(4) 0.34651(18) 0.61215(4) 0.0156(2) Uani 1 1 d . . . . .
C65 C 0.65969(4) 0.28384(17) 0.57041(4) 0.0151(2) Uani 1 1 d . . . . .
C47 C 0.68107(4) 0.02973(17) 0.51439(4) 0.0162(3) Uani 1 1 d . . . . .
C4 C 0.68438(4) 0.61849(15) 0.75148(4) 0.0144(2) Uani 1 1 d . . . . .
C18 C 0.73494(4) 0.31154(17) 0.72147(5) 0.0174(3) Uani 1 1 d . . . . .
H18 H 0.757309 0.280614 0.724464 0.021 Uiso 1 1 calc R . . . .
C5 C 0.68078(4) 0.63029(16) 0.78931(5) 0.0171(3) Uani 1 1 d . . . . .
C26 C 0.49890(4) 0.50634(18) 0.60493(4) 0.0173(3) Uani 1 1 d . . . . .
C17 C 0.72660(4) 0.43510(17) 0.73879(4) 0.0163(3) Uani 1 1 d . . . . .
H17 H 0.743670 0.488189 0.752798 0.020 Uiso 1 1 calc R . . . .
C2 C 0.67359(4) 0.86845(16) 0.74362(5) 0.0172(3) Uani 1 1 d . . . . .
H2 H 0.671102 0.947811 0.728323 0.021 Uiso 1 1 calc R . . . .
C60 C 0.68760(4) 0.25295(17) 0.55271(4) 0.0157(3) Uani 1 1 d . . . . .
C46 C 0.68236(4) -0.03834(17) 0.48044(4) 0.0167(3) Uani 1 1 d . . . . .
H46 H 0.680495 -0.136089 0.479306 0.020 Uiso 1 1 calc R . . . .
C1 C 0.67056(4) 0.88242(16) 0.78148(5) 0.0173(3) Uani 1 1 d . . . . .
C38 C 0.51816(4) 0.38833(17) 0.59063(5) 0.0176(3) Uani 1 1 d . . . . .
C24 C 0.45396(5) 0.5845(2) 0.63772(5) 0.0228(3) Uani 1 1 d . . . . .
H24 H 0.435439 0.563444 0.649365 0.027 Uiso 1 1 calc R . . . .
C66 C 0.63415(4) 0.39075(15) 0.62442(4) 0.0141(2) Uani 1 1 d . . . . .
H66A H 0.640457 0.471903 0.640330 0.017 Uiso 1 1 calc R . . . .
H66B H 0.615522 0.419563 0.605334 0.017 Uiso 1 1 calc R . . . .
C39 C 0.50588(4) 0.3135(2) 0.55831(5) 0.0212(3) Uani 1 1 d . . . . .
H39 H 0.485535 0.340637 0.543838 0.025 Uiso 1 1 calc R . . . .
C50 C 0.68792(4) 0.18255(17) 0.45006(4) 0.0158(3) Uani 1 1 d . . . . .
H50 H 0.689910 0.233452 0.428567 0.019 Uiso 1 1 calc R . . . .
C41 C 0.55416(4) 0.15867(19) 0.56879(5) 0.0186(3) Uani 1 1 d . . . . .
H41 H 0.566109 0.082618 0.561204 0.022 Uiso 1 1 calc R . . . .
C25 C 0.47087(4) 0.47431(19) 0.62273(5) 0.0201(3) Uani 1 1 d . . . . .
C44 C 0.59899(4) 0.17375(16) 0.62480(4) 0.0150(2) Uani 1 1 d . . . . .
H44A H 0.592410 0.102210 0.641400 0.018 Uiso 1 1 calc R . . . .
H44B H 0.612304 0.127347 0.608193 0.018 Uiso 1 1 calc R . . . .
C27 C 0.50927(4) 0.64736(19) 0.60235(5) 0.0189(3) Uani 1 1 d . . . . .
C51 C 0.68793(4) -0.04139(17) 0.41189(4) 0.0175(3) Uani 1 1 d . . . . .
H51 H 0.692070 0.028393 0.393168 0.021 Uiso 1 1 calc R . . . .
C54 C 0.68762(5) 0.41582(18) 0.48364(5) 0.0194(3) Uani 1 1 d . . . . .
H54 H 0.681672 0.447346 0.507528 0.023 Uiso 1 1 calc R . . . .
C23 C 0.46399(5) 0.7244(2) 0.63573(5) 0.0231(3) Uani 1 1 d . . . . .
C10 C 0.68362(5) 0.72809(17) 0.68707(4) 0.0189(3) Uani 1 1 d . . . . .
H10 H 0.686271 0.628076 0.681337 0.023 Uiso 1 1 calc R . . . .
C6 C 0.67391(4) 0.76219(18) 0.80344(5) 0.0188(3) Uani 1 1 d . . . . .
H6 H 0.671511 0.769609 0.828489 0.023 Uiso 1 1 calc R . . . .
C62 C 0.72463(4) 0.3648(2) 0.60396(5) 0.0210(3) Uani 1 1 d . . . . .
H62 H 0.746276 0.392063 0.615088 0.025 Uiso 1 1 calc R . . . .
C61 C 0.71986(4) 0.2934(2) 0.57016(5) 0.0200(3) Uani 1 1 d . . . . .
H61 H 0.738562 0.272023 0.558846 0.024 Uiso 1 1 calc R . . . .
C35 C 0.53961(4) 0.6862(2) 0.58376(5) 0.0218(3) Uani 1 1 d . . . . .
H35 H 0.551089 0.598463 0.578830 0.026 Uiso 1 1 calc R . . . .
C13 C 0.68339(5) 0.50377(18) 0.81534(5) 0.0225(3) Uani 1 1 d . . . . .
H13 H 0.688710 0.420938 0.801165 0.027 Uiso 1 1 calc R . . . .
C40 C 0.52358(4) 0.1984(2) 0.54724(5) 0.0219(3) Uani 1 1 d . . . . .
H40 H 0.515037 0.148543 0.525662 0.026 Uiso 1 1 calc R . . . .
C7 C 0.66532(5) 1.02356(18) 0.79924(5) 0.0203(3) Uani 1 1 d . . . . .
H7 H 0.659133 1.004372 0.823872 0.024 Uiso 1 1 calc R . . . .
C55 C 0.66176(5) 0.4802(2) 0.45230(6) 0.0277(4) Uani 1 1 d . . . . .
H55A H 0.668353 0.459529 0.428523 0.042 Uiso 1 1 calc GR . . . .
H55B H 0.660969 0.580516 0.455612 0.042 Uiso 1 1 calc GR . . . .
H55C H 0.639757 0.440739 0.453137 0.042 Uiso 1 1 calc GR . . . .
C28 C 0.49155(5) 0.75369(19) 0.61753(5) 0.0224(3) Uani 1 1 d . . . . .
H28 H 0.498267 0.846917 0.615493 0.027 Uiso 1 1 calc R . . . .
C37 C 0.52837(5) 0.7597(2) 0.54626(5) 0.0268(4) Uani 1 1 d . . . . .
H37A H 0.514317 0.696966 0.529660 0.040 Uiso 1 1 calc GR . . . .
H37B H 0.547967 0.785024 0.535467 0.040 Uiso 1 1 calc GR . . . .
H37C H 0.515764 0.843144 0.550095 0.040 Uiso 1 1 calc GR . . . .
C53 C 0.65392(5) -0.1132(2) 0.39771(5) 0.0248(3) Uani 1 1 d . . . . .
H53A H 0.649289 -0.182314 0.415606 0.037 Uiso 1 1 calc GR . . . .
H53B H 0.654981 -0.158607 0.374220 0.037 Uiso 1 1 calc GR . . . .
H53C H 0.636201 -0.043818 0.394413 0.037 Uiso 1 1 calc GR . . . .
C52 C 0.71705(5) -0.1483(2) 0.41616(5) 0.0247(3) Uani 1 1 d . . . . .
H52A H 0.737858 -0.101971 0.426350 0.037 Uiso 1 1 calc GR . . . .
H52B H 0.718996 -0.187176 0.392119 0.037 Uiso 1 1 calc GR . . . .
H52C H 0.712540 -0.222608 0.432674 0.037 Uiso 1 1 calc GR . . . .
C57 C 0.67613(4) -0.05816(18) 0.54833(4) 0.0195(3) Uani 1 1 d . . . . .
H57 H 0.676328 0.006330 0.569517 0.023 Uiso 1 1 calc R . . . .
C11 C 0.65227(6) 0.7810(2) 0.66161(5) 0.0298(4) Uani 1 1 d . . . . .
H11A H 0.632704 0.731127 0.666993 0.045 Uiso 1 1 calc GR . . . .
H11B H 0.654746 0.765405 0.635997 0.045 Uiso 1 1 calc GR . . . .
H11C H 0.649515 0.880108 0.665731 0.045 Uiso 1 1 calc GR . . . .
C9 C 0.69863(6) 1.10625(19) 0.80574(6) 0.0263(4) Uani 1 1 d . . . . .
H9A H 0.715842 1.050880 0.820669 0.040 Uiso 1 1 calc GR . . . .
H9B H 0.695462 1.192756 0.818525 0.040 Uiso 1 1 calc GR . . . .
H9C H 0.705484 1.127021 0.782102 0.040 Uiso 1 1 calc GR . . . .
C15 C 0.71176(6) 0.5215(3) 0.84872(6) 0.0346(4) Uani 1 1 d . . . . .
H15A H 0.732930 0.535478 0.839893 0.052 Uiso 1 1 calc GR . . . .
H15B H 0.713145 0.438330 0.864020 0.052 Uiso 1 1 calc GR . . . .
H15C H 0.707030 0.601725 0.863205 0.052 Uiso 1 1 calc GR . . . .
C8 C 0.63652(6) 1.1092(2) 0.77726(6) 0.0288(4) Uani 1 1 d . . . . .
H8A H 0.643021 1.140828 0.754238 0.043 Uiso 1 1 calc GR . . . .
H8B H 0.631802 1.189350 0.791796 0.043 Uiso 1 1 calc GR . . . .
H8C H 0.616602 1.051414 0.771897 0.043 Uiso 1 1 calc GR . . . .
C32 C 0.46079(5) 0.3221(2) 0.62846(6) 0.0275(4) Uani 1 1 d . . . . .
H32 H 0.466660 0.266711 0.607556 0.033 Uiso 1 1 calc R . . . .
C56 C 0.72337(5) 0.4713(2) 0.48136(6) 0.0289(4) Uani 1 1 d . . . . .
H56A H 0.739361 0.429344 0.500895 0.043 Uiso 1 1 calc GR . . . .
H56B H 0.723765 0.571944 0.484280 0.043 Uiso 1 1 calc GR . . . .
H56C H 0.729322 0.447201 0.457495 0.043 Uiso 1 1 calc GR . . . .
C71 C 0.59627(6) 0.1390(3) 0.45623(6) 0.0334(5) Uani 1 1 d . . . . .
H71A H 0.617790 0.089475 0.459477 0.040 Uiso 1 1 calc R . . . .
H71B H 0.592575 0.179479 0.431309 0.040 Uiso 1 1 calc R . . . .
C70 C 0.57196(6) 0.3528(3) 0.47500(7) 0.0369(5) Uani 1 1 d . . . . .
H70A H 0.550114 0.309221 0.475740 0.044 Uiso 1 1 calc R . . . .
H70B H 0.571800 0.391562 0.450181 0.044 Uiso 1 1 calc R . . . .
C12 C 0.71539(6) 0.8048(3) 0.67894(6) 0.0330(4) Uani 1 1 d . . . . .
H12A H 0.713329 0.903876 0.683636 0.049 Uiso 1 1 calc GR . . . .
H12B H 0.717761 0.790646 0.653240 0.049 Uiso 1 1 calc GR . . . .
H12C H 0.734986 0.768101 0.694852 0.049 Uiso 1 1 calc GR . . . .
C59 C 0.70487(6) -0.1647(3) 0.55889(7) 0.0371(5) Uani 1 1 d . . . . .
H59A H 0.705094 -0.230025 0.538663 0.056 Uiso 1 1 calc GR . . . .
H59B H 0.701370 -0.215226 0.580930 0.056 Uiso 1 1 calc GR . . . .
H59C H 0.726159 -0.115787 0.563684 0.056 Uiso 1 1 calc GR . . . .
C29 C 0.44790(6) 0.8432(2) 0.65500(6) 0.0294(4) Uani 1 1 d . . . . .
H29 H 0.448680 0.928588 0.639896 0.035 Uiso 1 1 calc R . . . .
C14 C 0.64945(6) 0.4766(2) 0.82856(7) 0.0360(5) Uani 1 1 d . . . . .
H14A H 0.644158 0.554654 0.843517 0.054 Uiso 1 1 calc GR . . . .
H14B H 0.650965 0.391831 0.843223 0.054 Uiso 1 1 calc GR . . . .
H14C H 0.631941 0.466421 0.807246 0.054 Uiso 1 1 calc GR . . . .
C36 C 0.56504(5) 0.7773(3) 0.60904(6) 0.0365(5) Uani 1 1 d . . . . .
H36A H 0.555066 0.867485 0.612536 0.055 Uiso 1 1 calc GR . . . .
H36B H 0.584953 0.790157 0.597690 0.055 Uiso 1 1 calc GR . . . .
H36C H 0.571132 0.731738 0.632846 0.055 Uiso 1 1 calc GR . . . .
C58 C 0.64174(6) -0.1324(3) 0.54172(7) 0.0389(6) Uani 1 1 d . . . . .
H58A H 0.624083 -0.063848 0.535319 0.058 Uiso 1 1 calc GR . . . .
H58B H 0.638390 -0.181222 0.564063 0.058 Uiso 1 1 calc GR . . . .
H58C H 0.641154 -0.198841 0.521613 0.058 Uiso 1 1 calc GR . . . .
C69 C 0.57816(8) 0.4681(3) 0.50366(8) 0.0477(7) Uani 1 1 d . . . . .
H69A H 0.560089 0.535784 0.499165 0.072 Uiso 1 1 calc GR . . . .
H69B H 0.599307 0.513797 0.501943 0.072 Uiso 1 1 calc GR . . . .
H69C H 0.579060 0.428569 0.528200 0.072 Uiso 1 1 calc GR . . . .
C72 C 0.56826(7) 0.0337(3) 0.45921(9) 0.0471(6) Uani 1 1 d . . . . .
H72A H 0.569130 -0.041179 0.441550 0.071 Uiso 1 1 calc GR . . . .
H72B H 0.546670 0.080184 0.453906 0.071 Uiso 1 1 calc GR . . . .
H72C H 0.571237 -0.004511 0.484072 0.071 Uiso 1 1 calc GR . . . .
C30 C 0.41096(6) 0.8174(3) 0.65886(7) 0.0383(5) Uani 1 1 d . . . . .
H30A H 0.398384 0.791307 0.634986 0.057 Uiso 1 1 calc GR . . . .
H30B H 0.401505 0.901886 0.667546 0.057 Uiso 1 1 calc GR . . . .
H30C H 0.409721 0.742633 0.676478 0.057 Uiso 1 1 calc GR . . . .
C31 C 0.46897(8) 0.8717(3) 0.69371(7) 0.0394(5) Uani 1 1 d . . . . .
H31A H 0.469499 0.788262 0.708818 0.059 Uiso 1 1 calc GR . . . .
H31B H 0.458889 0.947553 0.705636 0.059 Uiso 1 1 calc GR . . . .
H31C H 0.491679 0.897037 0.690832 0.059 Uiso 1 1 calc GR . . . .
C67 C 0.57425(8) 0.6531(3) 0.72125(8) 0.0469(7) Uani 1 1 d . . . . .
H67A H 0.588252 0.673286 0.702689 0.070 Uiso 1 1 calc GR . . . .
H67B H 0.585431 0.684787 0.745266 0.070 Uiso 1 1 calc GR . . . .
H67C H 0.552932 0.700987 0.714948 0.070 Uiso 1 1 calc GR . . . .
C33 C 0.48243(7) 0.2649(3) 0.66508(8) 0.0439(6) Uani 1 1 d . . . . .
H33A H 0.506069 0.271452 0.663154 0.066 Uiso 1 1 calc GR . . . .
H33B H 0.476622 0.168111 0.668627 0.066 Uiso 1 1 calc GR . . . .
H33C H 0.477915 0.319878 0.685989 0.066 Uiso 1 1 calc GR . . . .
C68 C 0.54969(8) 0.4596(4) 0.75234(9) 0.0599(9) Uani 1 1 d . . . . .
H68A H 0.548493 0.358586 0.753458 0.090 Uiso 1 1 calc GR . . . .
H68B H 0.527164 0.497842 0.747305 0.090 Uiso 1 1 calc GR . . . .
H68C H 0.561113 0.495242 0.775824 0.090 Uiso 1 1 calc GR . . . .
C34 C 0.42381(7) 0.2995(3) 0.62952(13) 0.0621(10) Uani 1 1 d . . . . .
H34A H 0.417368 0.351749 0.649982 0.093 Uiso 1 1 calc GR . . . .
H34B H 0.419639 0.200948 0.632792 0.093 Uiso 1 1 calc GR . . . .
H34C H 0.410746 0.331450 0.606458 0.093 Uiso 1 1 calc GR . . . .

loop_
_atom_site_aniso_label
_atom_site_aniso_U_11
_atom_site_aniso_U_22
_atom_site_aniso_U_33
_atom_site_aniso_U_23
_atom_site_aniso_U_13
_atom_site_aniso_U_12
Mo1 0.01236(7) 0.02153(8) 0.01285(7) -0.00226(4) 0.00657(5) -0.00007(4)
O1 0.0118(4) 0.0185(5) 0.0187(5) -0.0051(4) 0.0054(4) 0.0011(4)
O2 0.0161(5) 0.0235(5) 0.0137(4) -0.0058(4) 0.0010(4) 0.0037(4)
O3 0.0140(4) 0.0310(6) 0.0148(4) -0.0045(5) 0.0061(4) 0.0001(4)
O4 0.0216(6) 0.0430(8) 0.0209(5) -0.0025(6) 0.0036(5) 0.0095(6)
N1 0.0130(5) 0.0134(5) 0.0121(5) 0.0003(4) 0.0047(4) 0.0005(4)
N3 0.0209(6) 0.0421(9) 0.0246(7) -0.0102(7) 0.0117(6) 0.0049(7)
C20 0.0143(5) 0.0112(5) 0.0135(5) 0.0006(5) 0.0047(4) 0.0006(5)
N2 0.0263(7) 0.0291(8) 0.0217(6) 0.0006(6) 0.0108(6) -0.0088(6)
C48 0.0150(6) 0.0181(6) 0.0148(5) -0.0008(5) 0.0081(5) 0.0017(5)
C45 0.0161(6) 0.0167(6) 0.0150(6) 0.0004(5) 0.0085(5) 0.0007(5)
C19 0.0158(6) 0.0129(5) 0.0176(6) -0.0003(5) 0.0041(5) 0.0031(5)
C22 0.0151(5) 0.0115(5) 0.0139(5) 0.0001(5) 0.0027(5) 0.0018(5)
C21 0.0125(5) 0.0133(5) 0.0131(5) -0.0001(5) 0.0050(5) 0.0001(5)
C16 0.0148(5) 0.0119(5) 0.0147(5) 0.0001(5) 0.0037(5) 0.0000(5)
C49 0.0167(6) 0.0159(6) 0.0168(6) 0.0004(5) 0.0085(5) 0.0018(5)
C64 0.0160(6) 0.0142(5) 0.0143(5) 0.0000(5) 0.0079(5) 0.0013(5)
C42 0.0144(5) 0.0159(6) 0.0151(6) -0.0008(5) 0.0036(5) -0.0006(5)
C63 0.0182(6) 0.0193(7) 0.0163(6) -0.0026(5) 0.0081(5) -0.0038(5)
C3 0.0183(6) 0.0143(6) 0.0148(6) -0.0003(5) 0.0034(5) 0.0010(5)
C43 0.0157(6) 0.0188(6) 0.0131(5) -0.0017(5) 0.0047(5) 0.0006(5)
C65 0.0150(6) 0.0173(6) 0.0143(5) 0.0002(5) 0.0069(5) 0.0016(5)
C47 0.0170(6) 0.0179(6) 0.0154(6) 0.0012(5) 0.0082(5) 0.0008(5)
C4 0.0157(6) 0.0123(6) 0.0158(6) -0.0028(5) 0.0043(5) -0.0011(5)
C18 0.0147(6) 0.0167(6) 0.0211(6) -0.0005(5) 0.0034(5) 0.0022(5)
C5 0.0219(7) 0.0139(6) 0.0172(6) -0.0008(5) 0.0080(6) -0.0004(5)
C26 0.0145(6) 0.0211(7) 0.0171(6) 0.0003(6) 0.0051(5) 0.0018(5)
C17 0.0144(6) 0.0153(6) 0.0191(6) -0.0018(5) 0.0027(5) -0.0013(5)
C2 0.0224(7) 0.0136(6) 0.0157(6) -0.0002(5) 0.0036(5) 0.0018(5)
C60 0.0159(6) 0.0183(6) 0.0147(6) -0.0010(5) 0.0077(5) 0.0009(5)
C46 0.0207(6) 0.0148(6) 0.0166(6) -0.0006(5) 0.0086(5) -0.0004(5)
C1 0.0201(7) 0.0149(6) 0.0177(6) -0.0017(5) 0.0057(5) 0.0011(5)
C38 0.0154(6) 0.0209(7) 0.0176(6) -0.0006(5) 0.0062(5) 0.0017(5)
C24 0.0203(7) 0.0261(8) 0.0247(7) 0.0020(7) 0.0118(6) 0.0029(6)
C66 0.0161(6) 0.0141(6) 0.0143(6) 0.0011(5) 0.0090(5) 0.0015(5)
C39 0.0170(6) 0.0264(8) 0.0194(6) -0.0012(6) 0.0005(5) 0.0024(6)
C50 0.0189(6) 0.0164(6) 0.0143(5) 0.0007(5) 0.0095(5) 0.0013(5)
C41 0.0189(6) 0.0192(7) 0.0180(6) -0.0035(6) 0.0034(5) 0.0005(6)
C25 0.0173(6) 0.0229(7) 0.0215(7) 0.0000(6) 0.0074(5) 0.0005(6)
C44 0.0167(6) 0.0141(6) 0.0146(5) -0.0032(5) 0.0032(5) -0.0003(5)
C27 0.0164(6) 0.0227(7) 0.0185(6) 0.0034(6) 0.0053(5) 0.0021(6)
C51 0.0224(7) 0.0174(6) 0.0147(6) -0.0012(5) 0.0086(5) -0.0007(6)
C54 0.0251(7) 0.0153(6) 0.0205(7) 0.0000(6) 0.0117(6) 0.0016(6)
C23 0.0250(7) 0.0236(8) 0.0231(7) 0.0031(6) 0.0108(6) 0.0073(6)
C10 0.0281(7) 0.0146(6) 0.0143(6) -0.0006(5) 0.0041(5) 0.0006(6)
C6 0.0246(7) 0.0163(6) 0.0173(6) -0.0017(5) 0.0088(6) 0.0003(6)
C62 0.0160(6) 0.0274(8) 0.0215(7) -0.0029(6) 0.0085(6) -0.0045(6)
C61 0.0158(6) 0.0263(8) 0.0202(6) -0.0030(6) 0.0102(5) -0.0008(6)
C35 0.0176(6) 0.0236(7) 0.0257(7) 0.0062(6) 0.0080(6) 0.0023(6)
C13 0.0362(9) 0.0148(6) 0.0198(7) 0.0017(6) 0.0148(7) 0.0016(6)
C40 0.0210(7) 0.0251(8) 0.0189(6) -0.0064(6) 0.0008(6) 0.0002(6)
C7 0.0307(8) 0.0154(6) 0.0168(6) 0.0001(5) 0.0095(6) 0.0031(6)
C55 0.0323(9) 0.0197(7) 0.0326(9) 0.0063(7) 0.0095(8) 0.0065(7)
C28 0.0236(7) 0.0201(7) 0.0250(7) 0.0027(6) 0.0089(6) 0.0036(6)
C37 0.0258(8) 0.0341(9) 0.0223(7) 0.0037(7) 0.0088(6) -0.0002(7)
C53 0.0300(9) 0.0251(8) 0.0196(7) -0.0014(6) 0.0054(7) -0.0070(7)
C52 0.0308(9) 0.0236(8) 0.0225(7) -0.0022(7) 0.0133(7) 0.0063(7)
C57 0.0246(7) 0.0206(7) 0.0155(6) 0.0034(6) 0.0103(6) 0.0009(6)
C11 0.0381(10) 0.0301(9) 0.0191(7) -0.0001(7) -0.0015(7) 0.0068(8)
C9 0.0347(10) 0.0170(7) 0.0285(9) -0.0066(6) 0.0086(8) -0.0042(7)
C15 0.0439(11) 0.0315(10) 0.0281(9) 0.0106(8) 0.0054(8) 0.0067(9)
C8 0.0387(11) 0.0209(8) 0.0279(9) -0.0006(7) 0.0090(8) 0.0105(7)
C32 0.0250(8) 0.0243(8) 0.0368(9) -0.0041(8) 0.0160(7) -0.0059(7)
C56 0.0293(8) 0.0208(8) 0.0387(10) 0.0000(8) 0.0117(8) -0.0049(7)
C71 0.0260(9) 0.0525(13) 0.0223(8) -0.0087(9) 0.0054(7) 0.0043(9)
C70 0.0274(9) 0.0522(13) 0.0303(10) 0.0059(10) 0.0020(8) 0.0150(10)
C12 0.0359(10) 0.0433(12) 0.0222(8) -0.0041(8) 0.0124(7) -0.0090(9)
C59 0.0386(11) 0.0444(12) 0.0323(10) 0.0205(10) 0.0174(9) 0.0170(10)
C29 0.0376(10) 0.0240(8) 0.0310(9) 0.0019(8) 0.0186(8) 0.0081(8)
C14 0.0411(11) 0.0251(9) 0.0473(12) 0.0091(9) 0.0236(10) -0.0040(8)
C36 0.0244(8) 0.0544(14) 0.0298(9) 0.0073(10) 0.0022(7) -0.0135(9)
C58 0.0323(10) 0.0539(14) 0.0319(10) 0.0157(10) 0.0098(9) -0.0133(10)
C69 0.0492(14) 0.0499(15) 0.0433(13) 0.0011(12) 0.0055(11) 0.0283(13)
C72 0.0354(11) 0.0521(16) 0.0521(15) -0.0032(13) 0.0024(11) 0.0009(11)
C30 0.0394(11) 0.0391(11) 0.0423(11) 0.0026(10) 0.0244(10) 0.0158(10)
C31 0.0544(15) 0.0311(10) 0.0359(11) -0.0059(9) 0.0167(11) 0.0021(10)
C67 0.0620(17) 0.0396(12) 0.0446(13) -0.0082(11) 0.0256(13) 0.0168(13)
C33 0.0493(14) 0.0345(11) 0.0500(14) 0.0114(11) 0.0147(12) -0.0025(11)
C68 0.0538(16) 0.084(2) 0.0537(16) -0.0289(16) 0.0455(14) -0.0177(16)
C34 0.0291(11) 0.0402(14) 0.120(3) -0.0050(18) 0.0198(15) -0.0080(11)

loop_
_atom_type_symbol
_atom_type_description
_atom_type_scat_dispersion_real
_atom_type_scat_dispersion_imag
_atom_type_scat_source
C C 0.0028 0.0014 'International Tables Vol C Tables 4.2.6.8 and 6.1.1.4'
H H 0.0000 0.0000 'International Tables Vol C Tables 4.2.6.8 and 6.1.1.4'
Mo Mo -2.3164 0.6165 'International Tables Vol C Tables 4.2.6.8 and 6.1.1.4'
N N 0.0054 0.0027 'International Tables Vol C Tables 4.2.6.8 and 6.1.1.4'
O O 0.0097 0.0052 'International Tables Vol C Tables 4.2.6.8 and 6.1.1.4'

loop_
_geom_angle_atom_site_label_1
_geom_angle_atom_site_label_2
_geom_angle_atom_site_label_3
_geom_angle
_geom_angle_site_symmetry_1
_geom_angle_site_symmetry_3
_geom_angle_publ_flag
O1 Mo1 N1 79.85(5) . . ?
O2 Mo1 O1 130.89(6) . . ?
O2 Mo1 N1 79.22(5) . . ?
N3 Mo1 O1 92.97(6) . . ?
N3 Mo1 O2 99.52(7) . . ?
N3 Mo1 N1 168.79(7) . . ?
N2 Mo1 O1 114.22(7) . . ?
N2 Mo1 O2 110.00(7) . . ?
N2 Mo1 N1 90.83(7) . . ?
N2 Mo1 N3 100.00(8) . . ?
C21 O1 Mo1 137.60(10) . . ?
C43 O2 Mo1 133.25(11) . . ?
C65 O3 H3 109.5 . . ?
C71 O4 C70 114.04(17) . . ?
C22 N1 Mo1 107.65(8) . . ?
C22 N1 C66 112.79(12) . . ?
C66 N1 Mo1 109.39(9) . . ?
C44 N1 Mo1 108.00(9) . . ?
C44 N1 C22 106.45(12) . . ?
C44 N1 C66 112.33(12) . . ?
C67 N3 Mo1 117.96(14) . . ?
C68 N3 Mo1 128.6(2) . . ?
C68 N3 C67 113.0(2) . . ?
C19 C20 C22 119.19(13) . . ?
C19 C20 C21 118.73(14) . . ?
C21 C20 C22 122.04(13) . . ?
C49 C48 C47 119.92(14) . . ?
C49 C48 C60 119.52(14) . . ?
C47 C48 C60 120.38(13) . . ?
C46 C45 C51 120.43(14) . . ?
C50 C45 C46 118.20(13) . . ?
C50 C45 C51 121.35(13) . . ?
C20 C19 H19 119.2 . . ?
C18 C19 C20 121.52(14) . . ?
C18 C19 H19 119.2 . . ?
N1 C22 C20 116.40(12) . . ?
N1 C22 H22A 108.2 . . ?
N1 C22 H22B 108.2 . . ?
C20 C22 H22A 108.2 . . ?
C20 C22 H22B 108.2 . . ?
H22A C22 H22B 107.3 . . ?
O1 C21 C20 121.94(14) . . ?
O1 C21 C16 117.61(13) . . ?
C20 C21 C16 120.32(13) . . ?
C21 C16 C4 119.58(13) . . ?
C17 C16 C21 119.30(14) . . ?
C17 C16 C4 120.96(14) . . ?
C48 C49 C54 121.16(14) . . ?
C50 C49 C48 119.04(15) . . ?
C50 C49 C54 119.79(14) . . ?
C63 C64 C65 118.58(14) . . ?
C63 C64 C66 119.57(14) . . ?
C65 C64 C66 121.75(14) . . ?
C43 C42 C44 123.20(13) . . ?
C41 C42 C43 118.68(14) . . ?
C41 C42 C44 118.01(14) . . ?
C64 C63 H63 119.4 . . ?
C62 C63 C64 121.16(15) . . ?
C62 C63 H63 119.4 . . ?
C4 C3 C10 120.93(14) . . ?
C2 C3 C4 119.28(14) . . ?
C2 C3 C10 119.77(14) . . ?
O2 C43 C42 121.86(14) . . ?
O2 C43 C38 117.34(14) . . ?
C42 C43 C38 120.78(14) . . ?
O3 C65 C64 117.06(13) . . ?
O3 C65 C60 122.07(14) . . ?
C60 C65 C64 120.86(14) . . ?
C48 C47 C57 122.16(14) . . ?
C46 C47 C48 118.82(14) . . ?
C46 C47 C57 119.02(15) . . ?
C3 C4 C16 119.21(14) . . ?
C3 C4 C5 119.82(13) . . ?
C5 C4 C16 120.97(13) . . ?
C19 C18 H18 120.5 . . ?
C19 C18 C17 119.07(14) . . ?
C17 C18 H18 120.5 . . ?
C4 C5 C13 122.33(14) . . ?
C6 C5 C4 119.08(14) . . ?
C6 C5 C13 118.58(14) . . ?
C25 C26 C38 119.12(15) . . ?
C27 C26 C38 120.94(14) . . ?
C27 C26 C25 119.87(15) . . ?
C16 C17 C18 120.96(14) . . ?
C16 C17 H17 119.5 . . ?
C18 C17 H17 119.5 . . ?
C3 C2 H2 119.2 . . ?
C3 C2 C1 121.55(14) . . ?
C1 C2 H2 119.2 . . ?
C65 C60 C48 122.60(14) . . ?
C61 C60 C48 118.73(13) . . ?
C61 C60 C65 118.66(14) . . ?
C45 C46 H46 119.0 . . ?
C47 C46 C45 121.92(15) . . ?
C47 C46 H46 119.0 . . ?
C2 C1 C7 122.59(14) . . ?
C6 C1 C2 117.95(14) . . ?
C6 C1 C7 119.40(15) . . ?
C43 C38 C26 118.32(14) . . ?
C39 C38 C43 118.80(15) . . ?
C39 C38 C26 122.78(15) . . ?
C25 C24 H24 119.0 . . ?
C23 C24 H24 119.0 . . ?
C23 C24 C25 122.05(16) . . ?
N1 C66 C64 117.14(12) . . ?
N1 C66 H66A 108.0 . . ?
N1 C66 H66B 108.0 . . ?
C64 C66 H66A 108.0 . . ?
C64 C66 H66B 108.0 . . ?
H66A C66 H66B 107.3 . . ?
C38 C39 H39 119.5 . . ?
C38 C39 C40 121.01(15) . . ?
C40 C39 H39 119.5 . . ?
C45 C50 C49 121.97(14) . . ?
C45 C50 H50 119.0 . . ?
C49 C50 H50 119.0 . . ?
C42 C41 H41 119.3 . . ?
C42 C41 C40 121.33(16) . . ?
C40 C41 H41 119.3 . . ?
C26 C25 C32 120.84(15) . . ?
C24 C25 C26 118.95(17) . . ?
C24 C25 C32 120.03(16) . . ?
N1 C44 C42 116.93(13) . . ?
N1 C44 H44A 108.1 . . ?
N1 C44 H44B 108.1 . . ?
C42 C44 H44A 108.1 . . ?
C42 C44 H44B 108.1 . . ?
H44A C44 H44B 107.3 . . ?
C26 C27 C35 121.52(15) . . ?
C28 C27 C26 119.15(15) . . ?
C28 C27 C35 119.33(16) . . ?
C45 C51 H51 107.9 . . ?
C45 C51 C53 110.40(14) . . ?
C45 C51 C52 111.70(14) . . ?
C53 C51 H51 107.9 . . ?
C52 C51 H51 107.9 . . ?
C52 C51 C53 110.97(15) . . ?
C49 C54 H54 107.6 . . ?
C49 C54 C55 112.17(15) . . ?
C49 C54 C56 111.47(14) . . ?
C55 C54 H54 107.6 . . ?
C55 C54 C56 110.25(15) . . ?
C56 C54 H54 107.6 . . ?
C24 C23 C28 117.93(16) . . ?
C24 C23 C29 122.42(16) . . ?
C28 C23 C29 119.48(18) . . ?
C3 C10 H10 107.3 . . ?
C3 C10 C12 111.37(14) . . ?
C11 C10 C3 112.41(15) . . ?
C11 C10 H10 107.3 . . ?
C11 C10 C12 110.78(16) . . ?
C12 C10 H10 107.3 . . ?
C5 C6 H6 118.9 . . ?
C1 C6 C5 122.28(15) . . ?
C1 C6 H6 118.9 . . ?
C63 C62 H62 120.4 . . ?
C61 C62 C63 119.29(16) . . ?
C61 C62 H62 120.4 . . ?
C60 C61 H61 119.3 . . ?
C62 C61 C60 121.40(14) . . ?
C62 C61 H61 119.3 . . ?
C27 C35 H35 107.7 . . ?
C27 C35 C37 111.21(15) . . ?
C27 C35 C36 111.90(16) . . ?
C37 C35 H35 107.7 . . ?
C36 C35 H35 107.7 . . ?
C36 C35 C37 110.40(17) . . ?
C5 C13 H13 107.9 . . ?
C5 C13 C15 111.88(16) . . ?
C5 C13 C14 110.53(16) . . ?
C15 C13 H13 107.9 . . ?
C15 C13 C14 110.68(17) . . ?
C14 C13 H13 107.9 . . ?
C39 C40 H40 120.3 . . ?
C41 C40 C39 119.39(15) . . ?
C41 C40 H40 120.3 . . ?
C1 C7 H7 107.2 . . ?
C1 C7 C9 110.01(15) . . ?
C1 C7 C8 113.15(15) . . ?
C9 C7 H7 107.2 . . ?
C8 C7 H7 107.2 . . ?
C8 C7 C9 111.87(16) . . ?
C54 C55 H55A 109.5 . . ?
C54 C55 H55B 109.5 . . ?
C54 C55 H55C 109.5 . . ?
H55A C55 H55B 109.5 . . ?
H55A C55 H55C 109.5 . . ?
H55B C55 H55C 109.5 . . ?
C27 C28 C23 122.03(17) . . ?
C27 C28 H28 119.0 . . ?
C23 C28 H28 119.0 . . ?
C35 C37 H37A 109.5 . . ?
C35 C37 H37B 109.5 . . ?
C35 C37 H37C 109.5 . . ?
H37A C37 H37B 109.5 . . ?
H37A C37 H37C 109.5 . . ?
H37B C37 H37C 109.5 . . ?
C51 C53 H53A 109.5 . . ?
C51 C53 H53B 109.5 . . ?
C51 C53 H53C 109.5 . . ?
H53A C53 H53B 109.5 . . ?
H53A C53 H53C 109.5 . . ?
H53B C53 H53C 109.5 . . ?
C51 C52 H52A 109.5 . . ?
C51 C52 H52B 109.5 . . ?
C51 C52 H52C 109.5 . . ?
H52A C52 H52B 109.5 . . ?
H52A C52 H52C 109.5 . . ?
H52B C52 H52C 109.5 . . ?
C47 C57 H57 107.7 . . ?
C47 C57 C59 111.92(14) . . ?
C47 C57 C58 110.79(16) . . ?
C59 C57 H57 107.7 . . ?
C58 C57 H57 107.7 . . ?
C58 C57 C59 110.76(19) . . ?
C10 C11 H11A 109.5 . . ?
C10 C11 H11B 109.5 . . ?
C10 C11 H11C 109.5 . . ?
H11A C11 H11B 109.5 . . ?
H11A C11 H11C 109.5 . . ?
H11B C11 H11C 109.5 . . ?
C7 C9 H9A 109.5 . . ?
C7 C9 H9B 109.5 . . ?
C7 C9 H9C 109.5 . . ?
H9A C9 H9B 109.5 . . ?
H9A C9 H9C 109.5 . . ?
H9B C9 H9C 109.5 . . ?
C13 C15 H15A 109.5 . . ?
C13 C15 H15B 109.5 . . ?
C13 C15 H15C 109.5 . . ?
H15A C15 H15B 109.5 . . ?
H15A C15 H15C 109.5 . . ?
H15B C15 H15C 109.5 . . ?
C7 C8 H8A 109.5 . . ?
C7 C8 H8B 109.5 . . ?
C7 C8 H8C 109.5 . . ?
H8A C8 H8B 109.5 . . ?
H8A C8 H8C 109.5 . . ?
H8B C8 H8C 109.5 . . ?
C25 C32 H32 107.6 . . ?
C25 C32 C33 108.85(18) . . ?
C33 C32 H32 107.6 . . ?
C34 C32 C25 115.0(2) . . ?
C34 C32 H32 107.6 . . ?
C34 C32 C33 110.0(2) . . ?
C54 C56 H56A 109.5 . . ?
C54 C56 H56B 109.5 . . ?
C54 C56 H56C 109.5 . . ?
H56A C56 H56B 109.5 . . ?
H56A C56 H56C 109.5 . . ?
H56B C56 H56C 109.5 . . ?
O4 C71 H71A 108.8 . . ?
O4 C71 H71B 108.8 . . ?
O4 C71 C72 113.61(19) . . ?
H71A C71 H71B 107.7 . . ?
C72 C71 H71A 108.8 . . ?
C72 C71 H71B 108.8 . . ?
O4 C70 H70A 109.9 . . ?
O4 C70 H70B 109.9 . . ?
O4 C70 C69 108.80(19) . . ?
H70A C70 H70B 108.3 . . ?
C69 C70 H70A 109.9 . . ?
C69 C70 H70B 109.9 . . ?
C10 C12 H12A 109.5 . . ?
C10 C12 H12B 109.5 . . ?
C10 C12 H12C 109.5 . . ?
H12A C12 H12B 109.5 . . ?
H12A C12 H12C 109.5 . . ?
H12B C12 H12C 109.5 . . ?
C57 C59 H59A 109.5 . . ?
C57 C59 H59B 109.5 . . ?
C57 C59 H59C 109.5 . . ?
H59A C59 H59B 109.5 . . ?
H59A C59 H59C 109.5 . . ?
H59B C59 H59C 109.5 . . ?
C23 C29 H29 107.6 . . ?
C23 C29 C30 114.18(19) . . ?
C23 C29 C31 109.77(18) . . ?
C30 C29 H29 107.6 . . ?
C30 C29 C31 109.93(19) . . ?
C31 C29 H29 107.6 . . ?
C13 C14 H14A 109.5 . . ?
C13 C14 H14B 109.5 . . ?
C13 C14 H14C 109.5 . . ?
H14A C14 H14B 109.5 . . ?
H14A C14 H14C 109.5 . . ?
H14B C14 H14C 109.5 . . ?
C35 C36 H36A 109.5 . . ?
C35 C36 H36B 109.5 . . ?
C35 C36 H36C 109.5 . . ?
H36A C36 H36B 109.5 . . ?
H36A C36 H36C 109.5 . . ?
H36B C36 H36C 109.5 . . ?
C57 C58 H58A 109.5 . . ?
C57 C58 H58B 109.5 . . ?
C57 C58 H58C 109.5 . . ?
H58A C58 H58B 109.5 . . ?
H58A C58 H58C 109.5 . . ?
H58B C58 H58C 109.5 . . ?
C70 C69 H69A 109.5 . . ?
C70 C69 H69B 109.5 . . ?
C70 C69 H69C 109.5 . . ?
H69A C69 H69B 109.5 . . ?
H69A C69 H69C 109.5 . . ?
H69B C69 H69C 109.5 . . ?
C71 C72 H72A 109.5 . . ?
C71 C72 H72B 109.5 . . ?
C71 C72 H72C 109.5 . . ?
H72A C72 H72B 109.5 . . ?
H72A C72 H72C 109.5 . . ?
H72B C72 H72C 109.5 . . ?
C29 C30 H30A 109.5 . . ?
C29 C30 H30B 109.5 . . ?
C29 C30 H30C 109.5 . . ?
H30A C30 H30B 109.5 . . ?
H30A C30 H30C 109.5 . . ?
H30B C30 H30C 109.5 . . ?
C29 C31 H31A 109.5 . . ?
C29 C31 H31B 109.5 . . ?
C29 C31 H31C 109.5 . . ?
H31A C31 H31B 109.5 . . ?
H31A C31 H31C 109.5 . . ?
H31B C31 H31C 109.5 . . ?
N3 C67 H67A 109.5 . . ?
N3 C67 H67B 109.5 . . ?
N3 C67 H67C 109.5 . . ?
H67A C67 H67B 109.5 . . ?
H67A C67 H67C 109.5 . . ?
H67B C67 H67C 109.5 . . ?
C32 C33 H33A 109.5 . . ?
C32 C33 H33B 109.5 . . ?
C32 C33 H33C 109.5 . . ?
H33A C33 H33B 109.5 . . ?
H33A C33 H33C 109.5 . . ?
H33B C33 H33C 109.5 . . ?
N3 C68 H68A 109.5 . . ?
N3 C68 H68B 109.5 . . ?
N3 C68 H68C 109.5 . . ?
H68A C68 H68B 109.5 . . ?
H68A C68 H68C 109.5 . . ?
H68B C68 H68C 109.5 . . ?
C32 C34 H34A 109.5 . . ?
C32 C34 H34B 109.5 . . ?
C32 C34 H34C 109.5 . . ?
H34A C34 H34B 109.5 . . ?
H34A C34 H34C 109.5 . . ?
H34B C34 H34C 109.5 . . ?

loop_
_geom_bond_atom_site_label_1
_geom_bond_atom_site_label_2
_geom_bond_distance
_geom_bond_site_symmetry_2
_geom_bond_publ_flag
Mo1 O1 1.9622(12) . ?
Mo1 O2 1.9477(13) . ?
Mo1 N1 2.3484(13) . ?
Mo1 N3 1.9244(16) . ?
Mo1 N2 1.6499(17) . ?
O1 C21 1.3416(18) . ?
O2 C43 1.3487(19) . ?
O3 H3 0.8200 . ?
O3 C65 1.3574(19) . ?
O4 C71 1.425(3) . ?
O4 C70 1.428(3) . ?
N1 C22 1.4901(19) . ?
N1 C66 1.5112(19) . ?
N1 C44 1.489(2) . ?
N3 C67 1.464(4) . ?
N3 C68 1.461(3) . ?
C20 C19 1.395(2) . ?
C20 C22 1.503(2) . ?
C20 C21 1.405(2) . ?
C48 C49 1.410(2) . ?
C48 C47 1.413(2) . ?
C48 C60 1.492(2) . ?
C45 C46 1.398(2) . ?
C45 C50 1.390(2) . ?
C45 C51 1.514(2) . ?
C19 H19 0.9300 . ?
C19 C18 1.392(2) . ?
C22 H22A 0.9700 . ?
C22 H22B 0.9700 . ?
C21 C16 1.409(2) . ?
C16 C4 1.498(2) . ?
C16 C17 1.392(2) . ?
C49 C50 1.396(2) . ?
C49 C54 1.521(2) . ?
C64 C63 1.395(2) . ?
C64 C65 1.407(2) . ?
C64 C66 1.519(2) . ?
C42 C43 1.401(2) . ?
C42 C41 1.392(2) . ?
C42 C44 1.507(2) . ?
C63 H63 0.9300 . ?
C63 C62 1.395(2) . ?
C3 C4 1.405(2) . ?
C3 C2 1.397(2) . ?
C3 C10 1.524(2) . ?
C43 C38 1.414(2) . ?
C65 C60 1.403(2) . ?
C47 C46 1.397(2) . ?
C47 C57 1.524(2) . ?
C4 C5 1.405(2) . ?
C18 H18 0.9300 . ?
C18 C17 1.394(2) . ?
C5 C6 1.395(2) . ?
C5 C13 1.519(2) . ?
C26 C38 1.496(2) . ?
C26 C25 1.412(2) . ?
C26 C27 1.407(3) . ?
C17 H17 0.9300 . ?
C2 H2 0.9300 . ?
C2 C1 1.402(2) . ?
C60 C61 1.395(2) . ?
C46 H46 0.9300 . ?
C1 C6 1.384(2) . ?
C1 C7 1.514(2) . ?
C38 C39 1.389(2) . ?
C24 H24 0.9300 . ?
C24 C25 1.399(3) . ?
C24 C23 1.391(3) . ?
C66 H66A 0.9700 . ?
C66 H66B 0.9700 . ?
C39 H39 0.9300 . ?
C39 C40 1.394(3) . ?
C50 H50 0.9300 . ?
C41 H41 0.9300 . ?
C41 C40 1.392(2) . ?
C25 C32 1.521(3) . ?
C44 H44A 0.9700 . ?
C44 H44B 0.9700 . ?
C27 C35 1.523(2) . ?
C27 C28 1.394(2) . ?
C51 H51 0.9800 . ?
C51 C53 1.533(3) . ?
C51 C52 1.531(3) . ?
C54 H54 0.9800 . ?
C54 C55 1.534(3) . ?
C54 C56 1.536(3) . ?
C23 C28 1.399(2) . ?
C23 C29 1.520(3) . ?
C10 H10 0.9800 . ?
C10 C11 1.517(3) . ?
C10 C12 1.532(3) . ?
C6 H6 0.9300 . ?
C62 H62 0.9300 . ?
C62 C61 1.385(2) . ?
C61 H61 0.9300 . ?
C35 H35 0.9800 . ?
C35 C37 1.528(3) . ?
C35 C36 1.523(3) . ?
C13 H13 0.9800 . ?
C13 C15 1.528(3) . ?
C13 C14 1.530(3) . ?
C40 H40 0.9300 . ?
C7 H7 0.9800 . ?
C7 C9 1.530(3) . ?
C7 C8 1.524(3) . ?
C55 H55A 0.9600 . ?
C55 H55B 0.9600 . ?
C55 H55C 0.9600 . ?
C28 H28 0.9300 . ?
C37 H37A 0.9600 . ?
C37 H37B 0.9600 . ?
C37 H37C 0.9600 . ?
C53 H53A 0.9600 . ?
C53 H53B 0.9600 . ?
C53 H53C 0.9600 . ?
C52 H52A 0.9600 . ?
C52 H52B 0.9600 . ?
C52 H52C 0.9600 . ?
C57 H57 0.9800 . ?
C57 C59 1.531(3) . ?
C57 C58 1.528(3) . ?
C11 H11A 0.9600 . ?
C11 H11B 0.9600 . ?
C11 H11C 0.9600 . ?
C9 H9A 0.9600 . ?
C9 H9B 0.9600 . ?
C9 H9C 0.9600 . ?
C15 H15A 0.9600 . ?
C15 H15B 0.9600 . ?
C15 H15C 0.9600 . ?
C8 H8A 0.9600 . ?
C8 H8B 0.9600 . ?
C8 H8C 0.9600 . ?
C32 H32 0.9800 . ?
C32 C33 1.560(4) . ?
C32 C34 1.499(3) . ?
C56 H56A 0.9600 . ?
C56 H56B 0.9600 . ?
C56 H56C 0.9600 . ?
C71 H71A 0.9700 . ?
C71 H71B 0.9700 . ?
C71 C72 1.516(4) . ?
C70 H70A 0.9700 . ?
C70 H70B 0.9700 . ?
C70 C69 1.500(4) . ?
C12 H12A 0.9600 . ?
C12 H12B 0.9600 . ?
C12 H12C 0.9600 . ?
C59 H59A 0.9600 . ?
C59 H59B 0.9600 . ?
C59 H59C 0.9600 . ?
C29 H29 0.9800 . ?
C29 C30 1.524(3) . ?
C29 C31 1.539(4) . ?
C14 H14A 0.9600 . ?
C14 H14B 0.9600 . ?
C14 H14C 0.9600 . ?
C36 H36A 0.9600 . ?
C36 H36B 0.9600 . ?
C36 H36C 0.9600 . ?
C58 H58A 0.9600 . ?
C58 H58B 0.9600 . ?
C58 H58C 0.9600 . ?
C69 H69A 0.9600 . ?
C69 H69B 0.9600 . ?
C69 H69C 0.9600 . ?
C72 H72A 0.9600 . ?
C72 H72B 0.9600 . ?
C72 H72C 0.9600 . ?
C30 H30A 0.9600 . ?
C30 H30B 0.9600 . ?
C30 H30C 0.9600 . ?
C31 H31A 0.9600 . ?
C31 H31B 0.9600 . ?
C31 H31C 0.9600 . ?
C67 H67A 0.9600 . ?
C67 H67B 0.9600 . ?
C67 H67C 0.9600 . ?
C33 H33A 0.9600 . ?
C33 H33B 0.9600 . ?
C33 H33C 0.9600 . ?
C68 H68A 0.9600 . ?
C68 H68B 0.9600 . ?
C68 H68C 0.9600 . ?
C34 H34A 0.9600 . ?
C34 H34B 0.9600 . ?
C34 H34C 0.9600 . ?
